data_7107457
loop_
_publ_author_name
'Carole Palacio'
'Stephen J. Connon'

_publ_section_title
;
 A novel C-5' substituted cinchona alkaloid-derived catalyst promotes
 additions of alkyl thiols to nitroolefins with excellent
 enantioselectivity
;
_journal_name_full Chem.Commun.
_journal_page_first 2849
_journal_paper_doi 10.1039/c2cc17965b
_journal_volume 48
_journal_year 2012
_chemical_absolute_configuration ad
_chemical_formula_sum 'C19 H23 N O2 S'
_chemical_formula_weight 329.44
_chemical_name_systematic
;
?
;
_space_group_IT_number 19
_symmetry_cell_setting orthorhombic
_symmetry_space_group_name_Hall 'P 2ac 2ab'
_symmetry_space_group_name_H-M 'P 21 21 21'
_atom_sites_solution_hydrogens geom
_atom_sites_solution_primary direct
_atom_sites_solution_secondary difmap
_audit_creation_method SHELXL-97
_cell_angle_alpha 90.00
_cell_angle_beta 90.00
_cell_angle_gamma 90.00
_cell_formula_units_Z 4
_cell_length_a 8.4220(17)
_cell_length_b 10.230(2)
_cell_length_c 20.787(4)
_cell_measurement_temperature 150(2)
_cell_volume 1790.9(6)
_computing_cell_refinement Crystalclear
_computing_data_collection Crystalclear
_computing_data_reduction Crystalclear
_computing_molecular_graphics Shelxtl
_computing_publication_material 'Shelxtl and Mercury'
_computing_structure_refinement 'SHELXL-97 (Sheldrick, 1997)'
_computing_structure_solution 'SHELXS-97 (Sheldrick, 1990)'
_diffrn_ambient_temperature 150(2)
_diffrn_measured_fraction_theta_full 0.984
_diffrn_measured_fraction_theta_max 0.984
_diffrn_measurement_device_type 'Rigaku Saturn 724'
_diffrn_measurement_method 'omega and phi scans'
_diffrn_radiation_monochromator graphite
_diffrn_radiation_source 'fine-focus sealed tube'
_diffrn_radiation_type MoK\a
_diffrn_radiation_wavelength 0.71073
_diffrn_reflns_av_R_equivalents 0.0718
_diffrn_reflns_av_sigmaI/netI 0.0678
_diffrn_reflns_limit_h_max 9
_diffrn_reflns_limit_h_min -10
_diffrn_reflns_limit_k_max 12
_diffrn_reflns_limit_k_min -8
_diffrn_reflns_limit_l_max 24
_diffrn_reflns_limit_l_min -17
_diffrn_reflns_number 8407
_diffrn_reflns_theta_full 24.99
_diffrn_reflns_theta_max 24.99
_diffrn_reflns_theta_min 2.61
_exptl_absorpt_coefficient_mu 0.190
_exptl_absorpt_correction_T_max 1.0000
_exptl_absorpt_correction_T_min 0.5794
_exptl_absorpt_correction_type multi-scan
_exptl_absorpt_process_details Crystalclear
_exptl_crystal_colour colourless
_exptl_crystal_density_diffrn 1.222
_exptl_crystal_density_method 'not measured'
_exptl_crystal_description prism
_exptl_crystal_F_000 704
_exptl_crystal_size_max 0.40
_exptl_crystal_size_mid 0.40
_exptl_crystal_size_min 0.2
_refine_diff_density_max 0.660
_refine_diff_density_min -0.654
_refine_diff_density_rms 0.155
_refine_ls_abs_structure_details 'Flack H D (1983), Acta Cryst. A39, 876-881'
_refine_ls_abs_structure_Flack -0.22(19)
_refine_ls_extinction_method none
_refine_ls_goodness_of_fit_ref 1.156
_refine_ls_hydrogen_treatment constr
_refine_ls_matrix_type full
_refine_ls_number_parameters 211
_refine_ls_number_reflns 3084
_refine_ls_number_restraints 0
_refine_ls_restrained_S_all 1.156
_refine_ls_R_factor_all 0.0855
_refine_ls_R_factor_gt 0.0639
_refine_ls_shift/su_max 0.015
_refine_ls_shift/su_mean 0.001
_refine_ls_structure_factor_coef Fsqd
_refine_ls_weighting_details 'calc w=1/[\s^2^(Fo^2^)+(0.1800P)^2^+0.2325P] where P=(Fo^2^+2Fc^2^)/3'
_refine_ls_weighting_scheme calc
_refine_ls_wR_factor_gt 0.1936
_refine_ls_wR_factor_ref 0.2624
_reflns_number_gt 2746
_reflns_number_total 3084
_reflns_threshold_expression >2sigma(I)
_cod_data_source_file c2cc17965b.txt
_cod_data_source_block shelxl
_cod_original_sg_symbol_H-M P2(1)2(1)2(1)
_cod_database_code 7107457

loop_
_symmetry_equiv_pos_as_xyz
'x, y, z'
'-x+1/2, -y, z+1/2'
'-x, y+1/2, -z+1/2'
'x+1/2, -y+1/2, -z'

loop_
_atom_site_label
_atom_site_type_symbol
_atom_site_fract_x
_atom_site_fract_y
_atom_site_fract_z
_atom_site_U_iso_or_equiv
_atom_site_adp_type
_atom_site_occupancy
_atom_site_symmetry_multiplicity
_atom_site_calc_flag
_atom_site_refinement_flags
S1 S 0.36333(15) 0.33096(12) 0.20691(6) 0.0381(4) Uani 1 1 d .
N1 N 0.1999(6) -0.0374(4) 0.1684(2) 0.0392(10) Uani 1 1 d .
C19 C 0.2647(6) 0.0756(5) 0.2062(3) 0.0386(11) Uani 1 1 d .
H19A H 0.3600 0.0489 0.2289 0.046 Uiso 1 1 calc R
H19B H 0.1871 0.1041 0.2376 0.046 Uiso 1 1 calc R
C18 C 0.3035(6) 0.1881(4) 0.1599(2) 0.0333(10) Uani 1 1 d .
H18 H 0.2090 0.2096 0.1345 0.040 Uiso 1 1 calc R
C17 C 0.1751(6) 0.3798(5) 0.2428(2) 0.0385(11) Uani 1 1 d .
H17A H 0.1276 0.3038 0.2631 0.046 Uiso 1 1 calc R
H17B H 0.1964 0.4433 0.2764 0.046 Uiso 1 1 calc R
C2 C -0.3037(7) 0.6218(5) 0.0738(2) 0.0379(11) Uani 1 1 d .
C6 C -0.0328(6) 0.6183(5) 0.1322(2) 0.0350(11) Uani 1 1 d .
H6 H -0.0145 0.7015 0.1157 0.042 Uiso 1 1 calc R
C11 C 0.4379(6) 0.1551(4) 0.1157(2) 0.0322(10) Uani 1 1 d .
C7 C 0.0796(6) 0.5629(5) 0.1707(2) 0.0358(11) Uani 1 1 d .
H7 H 0.1724 0.6084 0.1799 0.043 Uiso 1 1 calc R
C8 C 0.0562(6) 0.4378(4) 0.1966(2) 0.0316(10) Uani 1 1 d .
C12 C 0.4167(7) 0.1612(5) 0.0486(3) 0.0425(12) Uani 1 1 d .
H12 H 0.3195 0.1876 0.0319 0.051 Uiso 1 1 calc R
O2 O 0.0791(5) -0.0213(5) 0.1380(2) 0.0594(12) Uani 1 1 d .
O1 O 0.2718(6) -0.1423(4) 0.1707(2) 0.0615(12) Uani 1 1 d .
C9 C -0.0832(7) 0.3719(5) 0.1800(2) 0.0373(11) Uani 1 1 d .
H9 H -0.0998 0.2876 0.1954 0.045 Uiso 1 1 calc R
C16 C 0.5870(6) 0.1174(5) 0.1391(3) 0.0432(12) Uani 1 1 d .
H16 H 0.6034 0.1125 0.1833 0.052 Uiso 1 1 calc R
C10 C -0.1971(6) 0.4294(5) 0.1411(2) 0.0355(11) Uani 1 1 d .
H10 H -0.2894 0.3835 0.1314 0.043 Uiso 1 1 calc R
C5 C -0.1763(6) 0.5538(5) 0.1164(2) 0.0362(11) Uani 1 1 d .
C15 C 0.7102(7) 0.0873(6) 0.0978(3) 0.0535(15) Uani 1 1 d .
H15 H 0.8093 0.0644 0.1140 0.064 Uiso 1 1 calc R
C14 C 0.6846(8) 0.0916(6) 0.0321(3) 0.0550(16) Uani 1 1 d .
H14 H 0.7663 0.0694 0.0041 0.066 Uiso 1 1 calc R
C4 C -0.4285(8) 0.5267(7) 0.0496(3) 0.0598(17) Uani 1 1 d .
H4A H -0.5060 0.5731 0.0246 0.090 Uiso 1 1 calc R
H4B H -0.4797 0.4856 0.0856 0.090 Uiso 1 1 calc R
H4C H -0.3788 0.4612 0.0234 0.090 Uiso 1 1 calc R
C1 C -0.3836(10) 0.7286(8) 0.1156(4) 0.077(2) Uani 1 1 d .
H1A H -0.4572 0.7774 0.0898 0.115 Uiso 1 1 calc R
H1B H -0.3039 0.7864 0.1323 0.115 Uiso 1 1 calc R
H1C H -0.4394 0.6881 0.1506 0.115 Uiso 1 1 calc R
C3 C -0.2241(9) 0.6834(8) 0.0152(3) 0.0661(19) Uani 1 1 d .
H3A H -0.1817 0.6158 -0.0119 0.099 Uiso 1 1 calc R
H3B H -0.1396 0.7397 0.0290 0.099 Uiso 1 1 calc R
H3C H -0.3008 0.7334 -0.0085 0.099 Uiso 1 1 calc R
C13 C 0.5382(9) 0.1287(6) 0.0076(3) 0.0563(16) Uani 1 1 d .
H13 H 0.5223 0.1315 -0.0366 0.068 Uiso 1 1 calc R

loop_
_atom_site_aniso_label
_atom_site_aniso_U_11
_atom_site_aniso_U_22
_atom_site_aniso_U_33
_atom_site_aniso_U_23
_atom_site_aniso_U_13
_atom_site_aniso_U_12
S1 0.0302(6) 0.0303(6) 0.0537(7) -0.0037(5) 0.0002(5) -0.0026(5)
N1 0.037(2) 0.033(2) 0.047(2) 0.0008(19) 0.011(2) -0.003(2)
C19 0.040(3) 0.034(2) 0.042(2) 0.001(2) 0.012(2) -0.007(2)
C18 0.030(2) 0.025(2) 0.045(2) 0.002(2) -0.002(2) -0.002(2)
C17 0.040(3) 0.035(2) 0.041(2) -0.007(2) 0.004(2) 0.005(2)
C2 0.037(3) 0.034(2) 0.042(2) 0.002(2) -0.005(2) -0.006(2)
C6 0.037(3) 0.021(2) 0.047(2) 0.0049(19) 0.001(2) -0.008(2)
C11 0.030(2) 0.0194(19) 0.047(3) 0.0016(19) 0.000(2) 0.0000(19)
C7 0.031(3) 0.030(2) 0.046(3) -0.001(2) 0.006(2) -0.006(2)
C8 0.037(3) 0.026(2) 0.031(2) -0.0052(18) 0.0059(18) -0.0022(19)
C12 0.044(3) 0.039(3) 0.045(3) -0.002(2) 0.000(2) -0.005(2)
O2 0.044(2) 0.058(3) 0.076(3) -0.009(2) -0.011(2) -0.011(2)
O1 0.071(3) 0.034(2) 0.079(3) -0.008(2) 0.009(3) 0.008(2)
C9 0.041(3) 0.025(2) 0.046(2) 0.002(2) 0.002(2) -0.003(2)
C16 0.033(3) 0.038(3) 0.058(3) 0.009(2) 0.003(2) 0.006(2)
C10 0.035(3) 0.030(2) 0.041(2) -0.0030(19) -0.001(2) -0.005(2)
C5 0.034(3) 0.031(2) 0.044(2) 0.002(2) 0.000(2) -0.002(2)
C15 0.034(3) 0.041(3) 0.086(4) 0.008(3) 0.006(3) 0.004(2)
C14 0.050(3) 0.041(3) 0.075(4) -0.005(3) 0.029(3) -0.003(3)
C4 0.058(4) 0.049(3) 0.072(4) 0.011(3) -0.024(3) -0.009(3)
C1 0.076(5) 0.073(5) 0.082(5) -0.019(4) -0.032(4) 0.032(4)
C3 0.063(4) 0.064(4) 0.071(4) 0.029(3) -0.011(3) -0.007(4)
C13 0.060(4) 0.054(4) 0.054(3) -0.015(3) 0.010(3) -0.009(3)

loop_
_atom_type_symbol
_atom_type_description
_atom_type_scat_dispersion_real
_atom_type_scat_dispersion_imag
_atom_type_scat_source
C C 0.0033 0.0016 'International Tables Vol C Tables 4.2.6.8 and 6.1.1.4'
H H 0.0000 0.0000 'International Tables Vol C Tables 4.2.6.8 and 6.1.1.4'
N N 0.0061 0.0033 'International Tables Vol C Tables 4.2.6.8 and 6.1.1.4'
O O 0.0106 0.0060 'International Tables Vol C Tables 4.2.6.8 and 6.1.1.4'
S S 0.1246 0.1234 'International Tables Vol C Tables 4.2.6.8 and 6.1.1.4'

loop_
_geom_angle_atom_site_label_1
_geom_angle_atom_site_label_2
_geom_angle_atom_site_label_3
_geom_angle
C17 S1 C18 101.4(2)
O2 N1 O1 123.5(5)
O2 N1 C19 118.4(5)
O1 N1 C19 118.1(5)
N1 C19 C18 109.1(4)
C11 C18 C19 112.1(4)
C11 C18 S1 107.5(3)
C19 C18 S1 108.9(3)
C8 C17 S1 115.1(3)
C4 C2 C3 107.7(5)
C4 C2 C1 109.7(6)
C3 C2 C1 110.3(6)
C4 C2 C5 112.3(4)
C3 C2 C5 109.6(5)
C1 C2 C5 107.2(4)
C7 C6 C5 122.3(4)
C16 C11 C12 118.0(5)
C16 C11 C18 121.9(5)
C12 C11 C18 120.2(4)
C6 C7 C8 120.5(5)
C9 C8 C7 117.6(5)
C9 C8 C17 121.7(4)
C7 C8 C17 120.6(5)
C13 C12 C11 120.7(5)
C10 C9 C8 121.4(5)
C15 C16 C11 121.3(5)
C5 C10 C9 121.3(5)
C10 C5 C6 116.8(5)
C10 C5 C2 122.4(5)
C6 C5 C2 120.8(4)
C16 C15 C14 119.3(6)
C15 C14 C13 120.6(5)
C12 C13 C14 120.1(6)

loop_
_geom_bond_atom_site_label_1
_geom_bond_atom_site_label_2
_geom_bond_distance
S1 C17 1.822(5)
S1 C18 1.829(5)
N1 O2 1.209(6)
N1 O1 1.234(6)
N1 C19 1.499(7)
C19 C18 1.535(7)
C18 C11 1.497(7)
C17 C8 1.510(7)
C2 C4 1.518(8)
C2 C3 1.528(8)
C2 C1 1.550(9)
C2 C5 1.556(7)
C6 C7 1.363(7)
C6 C5 1.416(7)
C11 C16 1.401(7)
C11 C12 1.407(7)
C7 C8 1.402(7)
C8 C9 1.397(7)
C12 C13 1.372(8)
C9 C10 1.386(7)
C16 C15 1.381(8)
C10 C5 1.383(7)
C15 C14 1.384(10)
C14 C13 1.386(10)

loop_
_geom_torsion_atom_site_label_1
_geom_torsion_atom_site_label_2
_geom_torsion_atom_site_label_3
_geom_torsion_atom_site_label_4
_geom_torsion
O2 N1 C19 C18 -60.7(6)
O1 N1 C19 C18 120.1(5)
N1 C19 C18 C11 -66.9(6)
N1 C19 C18 S1 174.3(3)
C17 S1 C18 C11 167.3(3)
C17 S1 C18 C19 -71.1(4)
C18 S1 C17 C8 -70.7(4)
C19 C18 C11 C16 -56.8(6)
S1 C18 C11 C16 62.8(5)
C19 C18 C11 C12 123.2(5)
S1 C18 C11 C12 -117.3(4)
C5 C6 C7 C8 -0.1(7)
C6 C7 C8 C9 1.7(7)
C6 C7 C8 C17 -175.8(4)
S1 C17 C8 C9 110.9(5)
S1 C17 C8 C7 -71.7(5)
C16 C11 C12 C13 1.2(8)
C18 C11 C12 C13 -178.7(5)
C7 C8 C9 C10 -2.1(7)
C17 C8 C9 C10 175.4(4)
C12 C11 C16 C15 0.1(8)
C18 C11 C16 C15 -179.9(5)
C8 C9 C10 C5 0.9(8)
C9 C10 C5 C6 0.7(7)
C9 C10 C5 C2 -178.7(4)
C7 C6 C5 C10 -1.1(7)
C7 C6 C5 C2 178.3(4)
C4 C2 C5 C10 -14.2(7)
C3 C2 C5 C10 -133.9(6)
C1 C2 C5 C10 106.3(6)
C4 C2 C5 C6 166.4(5)
C3 C2 C5 C6 46.7(7)
C1 C2 C5 C6 -73.0(7)
C11 C16 C15 C14 -1.5(9)
C16 C15 C14 C13 1.5(9)
C11 C12 C13 C14 -1.2(9)
C15 C14 C13 C12 -0.2(9)
